data_7251863
loop_
_publ_author_name
'Kuncov\'a, Lucie'
'Lazarov\'a, Jana'
'Kotek, Jan'
'Kub\'i\<cek, Vojt\<ech'
'Hermann, Petr'

_publ_section_title
;
 Dipyridinophane ligands -- synthesis and coordination study
;
_journal_issue 20
_journal_name_full 'RSC Advances'
_journal_page_first 18220
_journal_page_last 18231
_journal_paper_doi 10.1039/D6RA00469E
_journal_volume 16
_journal_year 2026
_chemical_formula_moiety 'C18 H18 Cl Fe N4 O4, 2(H2 O) [+ 2(H2 O)]'
_chemical_formula_sum 'C18 H26 Cl Fe N4 O8'
_chemical_formula_weight 517.73
_space_group_crystal_system triclinic
_space_group_IT_number 2
_space_group_name_Hall '-P 1'
_space_group_name_H-M_alt 'P -1'
_atom_sites_solution_hydrogens mixed
_atom_sites_solution_primary direct
_atom_sites_solution_secondary difmap
_audit_creation_method SHELXL-2017/1
_audit_update_record
;
2026-02-20 deposited with the CCDC.	2026-03-16 downloaded from the CCDC.
;
_cell_angle_alpha 72.604(5)
_cell_angle_beta 72.489(5)
_cell_angle_gamma 63.055(5)
_cell_formula_units_Z 2
_cell_length_a 9.0585(12)
_cell_length_b 9.7640(13)
_cell_length_c 14.477(2)
_cell_measurement_reflns_used 9053
_cell_measurement_temperature 100(2)
_cell_measurement_theta_max 28.274
_cell_measurement_theta_min 2.7209
_cell_volume 1068.4(3)
_computing_cell_refinement 'SAINT V8.41 (Bruker AXS LLC)'
_computing_data_collection 'Bruker Instrument Service v8.5.5.6'
_computing_data_reduction 'SAINT V8.41 (Bruker AXS LLC)'
_computing_structure_refinement 'SHELXL-2017/1 (Sheldrick, 2017)'
_computing_structure_solution 'SHELXT 2018/2 (Sheldrick, 2018)'
_diffrn_ambient_temperature 100(2)
_diffrn_detector_area_resol_mean 7.391
_diffrn_measured_fraction_theta_full 1.000
_diffrn_measured_fraction_theta_max 0.995
_diffrn_measurement_device 'KAPPA diffractometer'
_diffrn_measurement_device_type 'Bruker D8 VENTURE'
_diffrn_measurement_method '\w and \f scans'
_diffrn_radiation_monochromator 'multilayer mirror'
_diffrn_radiation_type MoK\a
_diffrn_radiation_wavelength 0.71073
_diffrn_reflns_av_R_equivalents 0.0383
_diffrn_reflns_av_unetI/netI 0.0146
_diffrn_reflns_Laue_measured_fraction_full 1.000
_diffrn_reflns_Laue_measured_fraction_max 0.995
_diffrn_reflns_limit_h_max 12
_diffrn_reflns_limit_h_min -12
_diffrn_reflns_limit_k_max 13
_diffrn_reflns_limit_k_min -12
_diffrn_reflns_limit_l_max 19
_diffrn_reflns_limit_l_min -19
_diffrn_reflns_number 86306
_diffrn_reflns_point_group_measured_fraction_full 1.000
_diffrn_reflns_point_group_measured_fraction_max 0.995
_diffrn_reflns_theta_full 25.242
_diffrn_reflns_theta_max 28.322
_diffrn_reflns_theta_min 2.384
_diffrn_source 'microfocus sealed tube'
_diffrn_source_type 'INCOATEC I\mS'
_exptl_absorpt_coefficient_mu 0.885
_exptl_absorpt_correction_T_max 0.913
_exptl_absorpt_correction_T_min 0.797
_exptl_absorpt_correction_type multi-scan
_exptl_absorpt_process_details
;
Krause, L., Herbst-Irmer, R., Sheldrick, G. M., Stalke, D. (2015).
"Comparison of silver and molybdenum microfocus X-ray sources for single-crystal
 structure determination"
J. Appl. Cryst. 48, 3-10.
doi:10.1107/S1600576714022985
;
_exptl_crystal_colour yellow
_exptl_crystal_density_diffrn 1.609
_exptl_crystal_description prism
_exptl_crystal_F_000 538
_exptl_crystal_size_max 0.273
_exptl_crystal_size_mid 0.226
_exptl_crystal_size_min 0.106
_platon_squeeze_void_content '3Cl, 6(H2 O)'
_refine_diff_density_max 0.848
_refine_diff_density_min -0.532
_refine_diff_density_rms 0.072
_refine_ls_extinction_method none
_refine_ls_goodness_of_fit_ref 1.193
_refine_ls_hydrogen_treatment constr
_refine_ls_matrix_type full
_refine_ls_number_parameters 277
_refine_ls_number_reflns 5303
_refine_ls_number_restraints 0
_refine_ls_restrained_S_all 1.193
_refine_ls_R_factor_all 0.0382
_refine_ls_R_factor_gt 0.0373
_refine_ls_shift/su_max 0.001
_refine_ls_shift/su_mean 0.000
_refine_ls_structure_factor_coef Fsqd
_refine_ls_weighting_details 'w=1/[\s^2^(Fo^2^)+(0.0242P)^2^+1.5796P] where P=(Fo^2^+2Fc^2^)/3'
_refine_ls_weighting_scheme calc
_refine_ls_wR_factor_gt 0.0886
_refine_ls_wR_factor_ref 0.0891
_reflns_Friedel_coverage 0.000
_reflns_number_gt 5156
_reflns_number_total 5303
_reflns_threshold_expression 'I > 2\s(I)'
_cod_data_source_file d6ra00469e2.cif
_cod_data_source_block py2n2_karboxfe2_sq
_cod_depositor_comments
;
The following automatic conversions were performed:

data item '_exptl_absorpt_correction_type' value 'Multi-Scan' was
changed to 'multi-scan' in accordance with the
/home/data/users/saulius/crontab/automatic-downloads/rss-feeds/RSC/lib/dictionaries/cif_core.dic
dictionary named 'cif_core.dic' version 2.4.2 last updated on
2011-04-26.

Automatic conversion script
Id: cif_fix_values 8170 2020-07-09 18:12:32Z antanas 
;
_cod_database_code 7251863
_shelx_shelxl_version_number 2017/1
_shelx_space_group_comment
;
The symmetry employed for this shelxl refinement is uniquely defined
by the following loop, which should always be used as a source of
symmetry information in preference to the above space-group names.
They are only intended as comments.
;
_shelx_estimated_absorpt_t_min 0.794
_shelx_estimated_absorpt_t_max 0.912

loop_
_space_group_symop_operation_xyz
'x, y, z'
'-x, -y, -z'

loop_
_atom_site_label
_atom_site_type_symbol
_atom_site_fract_x
_atom_site_fract_y
_atom_site_fract_z
_atom_site_U_iso_or_equiv
_atom_site_adp_type
_atom_site_occupancy
_atom_site_site_symmetry_order
_atom_site_calc_flag
_atom_site_refinement_flags_posn
_atom_site_refinement_flags_adp
_atom_site_refinement_flags_occupancy
_atom_site_disorder_assembly
_atom_site_disorder_group
Fe1 Fe 0.47873(3) 0.34650(3) 0.80203(2) 0.01227(7) Uani 1 1 d . . . . .
Cl1 Cl 0.47853(6) 0.29938(5) 0.96651(3) 0.01926(10) Uani 1 1 d . . . . .
N1 N 0.4119(2) 0.38389(18) 0.66782(12) 0.0146(3) Uani 1 1 d . . . . .
C2 C 0.3170(2) 0.5290(2) 0.62582(14) 0.0158(3) Uani 1 1 d . . . . .
C3 C 0.2686(2) 0.6574(2) 0.68042(15) 0.0170(4) Uani 1 1 d . . . . .
H31 H 0.347587 0.710258 0.650810 0.020 Uiso 1 1 calc R U . . .
H32 H 0.153829 0.735929 0.672302 0.020 Uiso 1 1 calc R U . . .
N4 N 0.2714(2) 0.59829(18) 0.78787(12) 0.0142(3) Uani 1 1 d . . . . .
C5 C 0.1036(2) 0.6070(2) 0.84746(16) 0.0190(4) Uani 1 1 d . . . . .
H51 H 0.014237 0.696109 0.814962 0.023 Uiso 1 1 calc R U . . .
H52 H 0.091063 0.626039 0.913389 0.023 Uiso 1 1 calc R U . . .
C6 C 0.0819(2) 0.4593(2) 0.85919(14) 0.0156(3) Uani 1 1 d . . . . .
N7 N 0.2249(2) 0.33023(18) 0.85007(12) 0.0142(3) Uani 1 1 d . . . . .
C8 C 0.2139(2) 0.1931(2) 0.86290(14) 0.0159(4) Uani 1 1 d . . . . .
C9 C 0.3789(3) 0.0542(2) 0.85324(18) 0.0233(4) Uani 1 1 d . . . . .
H91 H 0.404091 -0.000980 0.919741 0.028 Uiso 1 1 calc R U . . .
H92 H 0.369559 -0.019163 0.822792 0.028 Uiso 1 1 calc R U . . .
N10 N 0.5192(2) 0.09940(18) 0.79253(12) 0.0153(3) Uani 1 1 d . . . . .
C11 C 0.5436(3) 0.1015(2) 0.68566(16) 0.0219(4) Uani 1 1 d . . . . .
H111 H 0.505602 0.025156 0.678932 0.026 Uiso 1 1 calc R U . . .
H112 H 0.665509 0.067764 0.656340 0.026 Uiso 1 1 calc R U . . .
C12 C 0.4491(2) 0.2601(2) 0.62893(15) 0.0170(4) Uani 1 1 d . . . . .
C13 C 0.2677(2) 0.5565(2) 0.53800(15) 0.0195(4) Uani 1 1 d . . . . .
H131 H 0.203030 0.659762 0.508169 0.023 Uiso 1 1 calc R U . . .
C14 C 0.3146(3) 0.4304(3) 0.49441(15) 0.0217(4) Uani 1 1 d . . . . .
H141 H 0.286224 0.446844 0.432788 0.026 Uiso 1 1 calc R U . . .
C15 C 0.4034(3) 0.2797(2) 0.54155(15) 0.0200(4) Uani 1 1 d . . . . .
H151 H 0.432071 0.191781 0.514084 0.024 Uiso 1 1 calc R U . . .
C16 C -0.0769(2) 0.4560(2) 0.88265(15) 0.0193(4) Uani 1 1 d . . . . .
H161 H -0.176036 0.549240 0.888517 0.023 Uiso 1 1 calc R U . . .
C17 C -0.0875(3) 0.3130(3) 0.89736(16) 0.0213(4) Uani 1 1 d . . . . .
H171 H -0.194309 0.306731 0.913948 0.026 Uiso 1 1 calc R U . . .
C18 C 0.0602(3) 0.1798(2) 0.88745(15) 0.0198(4) Uani 1 1 d . . . . .
H181 H 0.056113 0.080793 0.897355 0.024 Uiso 1 1 calc R U . . .
C20 C 0.3330(2) 0.6881(2) 0.82152(15) 0.0171(4) Uani 1 1 d . . . . .
H201 H 0.314945 0.665281 0.894475 0.021 Uiso 1 1 calc R U . . .
H202 H 0.271159 0.801773 0.799379 0.021 Uiso 1 1 calc R U . . .
C21 C 0.5196(2) 0.6401(2) 0.77762(15) 0.0166(4) Uani 1 1 d . . . . .
O211 O 0.59604(17) 0.50222(15) 0.75763(10) 0.0161(3) Uani 1 1 d . . . . .
O212 O 0.58588(19) 0.73246(17) 0.76438(13) 0.0262(3) Uani 1 1 d . . . . .
C30 C 0.6782(3) -0.0090(2) 0.82684(16) 0.0194(4) Uani 1 1 d . . . . .
H301 H 0.724122 -0.108361 0.803118 0.023 Uiso 1 1 calc R U . . .
H302 H 0.657558 -0.032649 0.899863 0.023 Uiso 1 1 calc R U . . .
C31 C 0.8026(3) 0.0681(2) 0.78661(17) 0.0218(4) Uani 1 1 d . . . . .
O311 O 0.73755(18) 0.21714(16) 0.75984(12) 0.0222(3) Uani 1 1 d . . . . .
O312 O 0.9549(2) -0.01468(18) 0.78376(15) 0.0322(4) Uani 1 1 d . . . . .
O1W O 0.9669(2) 0.3837(2) 0.65075(15) 0.0400(5) Uani 1 1 d . . . . .
H11W H 0.878407 0.371909 0.691462 0.079(14) Uiso 1 1 d R . . . .
H12W H 1.060220 0.279769 0.658285 0.046(18) Uiso 0.5 1 d R . P A 1
H13W H 0.960987 0.469852 0.652258 0.08(3) Uiso 0.5 1 d R . P B 2
O2W O 0.8960(2) 0.6890(2) 0.65369(16) 0.0420(5) Uani 1 1 d . . . . .
H21W H 0.797192 0.707108 0.691871 0.048(9) Uiso 1 1 d R . . . .
H22W H 0.935779 0.590807 0.651126 0.032(15) Uiso 0.5 1 d R . P C 1
H23W H 0.878356 0.714584 0.597381 0.07(3) Uiso 0.5 1 d R . P D 2

loop_
_atom_site_aniso_label
_atom_site_aniso_U_11
_atom_site_aniso_U_22
_atom_site_aniso_U_33
_atom_site_aniso_U_23
_atom_site_aniso_U_13
_atom_site_aniso_U_12
Fe1 0.01176(13) 0.00698(12) 0.01793(14) -0.00281(9) -0.00380(9) -0.00279(9)
Cl1 0.0212(2) 0.0177(2) 0.0197(2) -0.00139(16) -0.00670(17) -0.00815(18)
N1 0.0136(7) 0.0110(7) 0.0185(7) -0.0032(6) -0.0031(6) -0.0042(6)
C2 0.0141(8) 0.0128(8) 0.0195(9) -0.0018(7) -0.0014(7) -0.0066(7)
C3 0.0180(9) 0.0099(8) 0.0218(9) -0.0010(7) -0.0063(7) -0.0044(7)
N4 0.0132(7) 0.0098(7) 0.0197(8) -0.0033(6) -0.0028(6) -0.0046(6)
C5 0.0133(8) 0.0119(8) 0.0282(10) -0.0065(7) 0.0008(7) -0.0034(7)
C6 0.0151(8) 0.0132(8) 0.0167(8) -0.0023(7) -0.0034(7) -0.0044(7)
N7 0.0127(7) 0.0090(7) 0.0210(8) -0.0024(6) -0.0046(6) -0.0040(6)
C8 0.0181(9) 0.0120(8) 0.0189(9) -0.0020(7) -0.0049(7) -0.0069(7)
C9 0.0180(9) 0.0115(9) 0.0394(12) -0.0036(8) -0.0024(8) -0.0077(7)
N10 0.0141(7) 0.0091(7) 0.0221(8) -0.0026(6) -0.0052(6) -0.0034(6)
C11 0.0277(10) 0.0126(9) 0.0240(10) -0.0073(7) -0.0077(8) -0.0028(8)
C12 0.0170(9) 0.0139(8) 0.0207(9) -0.0055(7) -0.0017(7) -0.0064(7)
C13 0.0159(9) 0.0188(9) 0.0205(9) -0.0004(7) -0.0035(7) -0.0063(7)
C14 0.0214(10) 0.0280(11) 0.0174(9) -0.0043(8) -0.0037(7) -0.0113(8)
C15 0.0201(9) 0.0220(10) 0.0202(9) -0.0080(8) -0.0009(7) -0.0097(8)
C16 0.0145(9) 0.0187(9) 0.0225(9) -0.0039(7) -0.0026(7) -0.0055(7)
C17 0.0157(9) 0.0256(10) 0.0257(10) -0.0049(8) -0.0032(7) -0.0114(8)
C18 0.0208(9) 0.0187(9) 0.0246(10) -0.0028(7) -0.0056(8) -0.0120(8)
C20 0.0169(9) 0.0094(8) 0.0257(10) -0.0064(7) -0.0043(7) -0.0040(7)
C21 0.0161(9) 0.0105(8) 0.0236(9) -0.0033(7) -0.0059(7) -0.0043(7)
O211 0.0136(6) 0.0092(6) 0.0252(7) -0.0052(5) -0.0029(5) -0.0034(5)
O212 0.0197(7) 0.0139(7) 0.0477(10) -0.0097(6) -0.0045(7) -0.0079(6)
C30 0.0184(9) 0.0084(8) 0.0305(10) -0.0037(7) -0.0087(8) -0.0021(7)
C31 0.0173(9) 0.0116(8) 0.0367(12) -0.0080(8) -0.0061(8) -0.0033(7)
O311 0.0145(6) 0.0090(6) 0.0411(9) -0.0064(6) -0.0044(6) -0.0027(5)
O312 0.0160(7) 0.0139(7) 0.0634(12) -0.0088(7) -0.0110(7) -0.0004(6)
O1W 0.0332(10) 0.0403(11) 0.0425(11) 0.0104(8) -0.0095(8) -0.0213(9)
O2W 0.0251(9) 0.0389(11) 0.0489(12) -0.0099(9) 0.0004(8) -0.0054(8)

loop_
_atom_type_symbol
_atom_type_description
_atom_type_scat_dispersion_real
_atom_type_scat_dispersion_imag
_atom_type_scat_source
C C 0.0033 0.0016 'International Tables Vol C Tables 4.2.6.8 and 6.1.1.4'
H H 0.0000 0.0000 'International Tables Vol C Tables 4.2.6.8 and 6.1.1.4'
Cl Cl 0.1484 0.1585 'International Tables Vol C Tables 4.2.6.8 and 6.1.1.4'
Fe Fe 0.3463 0.8444 'International Tables Vol C Tables 4.2.6.8 and 6.1.1.4'
N N 0.0061 0.0033 'International Tables Vol C Tables 4.2.6.8 and 6.1.1.4'
O O 0.0106 0.0060 'International Tables Vol C Tables 4.2.6.8 and 6.1.1.4'

loop_
_geom_angle_atom_site_label_1
_geom_angle_atom_site_label_2
_geom_angle_atom_site_label_3
_geom_angle
_geom_angle_site_symmetry_1
_geom_angle_site_symmetry_3
_geom_angle_publ_flag
O211 Fe1 N1 97.13(6) . . ?
O211 Fe1 O311 72.80(5) . . ?
N1 Fe1 O311 97.26(6) . . ?
O211 Fe1 N7 143.60(5) . . ?
N1 Fe1 N7 77.35(6) . . ?
O311 Fe1 N7 143.28(6) . . ?
O211 Fe1 Cl1 96.30(4) . . ?
N1 Fe1 Cl1 163.39(5) . . ?
O311 Fe1 Cl1 96.00(5) . . ?
N7 Fe1 Cl1 86.04(4) . . ?
O211 Fe1 N10 142.53(6) . . ?
N1 Fe1 N10 77.01(6) . . ?
O311 Fe1 N10 71.37(6) . . ?
N7 Fe1 N10 72.04(6) . . ?
Cl1 Fe1 N10 97.93(4) . . ?
O211 Fe1 N4 71.89(5) . . ?
N1 Fe1 N4 76.45(6) . . ?
O311 Fe1 N4 142.94(6) . . ?
N7 Fe1 N4 71.86(6) . . ?
Cl1 Fe1 N4 98.62(4) . . ?
N10 Fe1 N4 138.85(6) . . ?
C2 N1 C12 120.04(17) . . ?
C2 N1 Fe1 120.16(13) . . ?
C12 N1 Fe1 119.44(13) . . ?
N1 C2 C13 121.33(18) . . ?
N1 C2 C3 115.86(17) . . ?
C13 C2 C3 122.80(17) . . ?
N4 C3 C2 112.80(15) . . ?
N4 C3 H31 109.0 . . ?
C2 C3 H31 109.0 . . ?
N4 C3 H32 109.0 . . ?
C2 C3 H32 109.0 . . ?
H31 C3 H32 107.8 . . ?
C20 N4 C5 110.73(15) . . ?
C20 N4 C3 109.05(14) . . ?
C5 N4 C3 112.26(15) . . ?
C20 N4 Fe1 104.90(11) . . ?
C5 N4 Fe1 113.26(11) . . ?
C3 N4 Fe1 106.27(11) . . ?
N4 C5 C6 111.48(15) . . ?
N4 C5 H51 109.3 . . ?
C6 C5 H51 109.3 . . ?
N4 C5 H52 109.3 . . ?
C6 C5 H52 109.3 . . ?
H51 C5 H52 108.0 . . ?
N7 C6 C16 122.55(18) . . ?
N7 C6 C5 115.76(16) . . ?
C16 C6 C5 121.62(17) . . ?
C8 N7 C6 118.65(16) . . ?
C8 N7 Fe1 120.53(13) . . ?
C6 N7 Fe1 120.64(12) . . ?
N7 C8 C18 122.27(18) . . ?
N7 C8 C9 115.44(17) . . ?
C18 C8 C9 122.24(17) . . ?
N10 C9 C8 112.04(16) . . ?
N10 C9 H91 109.2 . . ?
C8 C9 H91 109.2 . . ?
N10 C9 H92 109.2 . . ?
C8 C9 H92 109.2 . . ?
H91 C9 H92 107.9 . . ?
C30 N10 C9 110.36(16) . . ?
C30 N10 C11 108.81(16) . . ?
C9 N10 C11 112.58(17) . . ?
C30 N10 Fe1 106.04(11) . . ?
C9 N10 Fe1 112.87(12) . . ?
C11 N10 Fe1 105.85(11) . . ?
N10 C11 C12 113.17(16) . . ?
N10 C11 H111 108.9 . . ?
C12 C11 H111 108.9 . . ?
N10 C11 H112 108.9 . . ?
C12 C11 H112 108.9 . . ?
H111 C11 H112 107.8 . . ?
N1 C12 C15 121.21(18) . . ?
N1 C12 C11 116.16(17) . . ?
C15 C12 C11 122.63(18) . . ?
C2 C13 C14 118.71(19) . . ?
C2 C13 H131 120.6 . . ?
C14 C13 H131 120.6 . . ?
C13 C14 C15 119.55(19) . . ?
C13 C14 H141 120.2 . . ?
C15 C14 H141 120.2 . . ?
C12 C15 C14 118.88(19) . . ?
C12 C15 H151 120.6 . . ?
C14 C15 H151 120.6 . . ?
C6 C16 C17 118.51(18) . . ?
C6 C16 H161 120.7 . . ?
C17 C16 H161 120.7 . . ?
C18 C17 C16 118.96(18) . . ?
C18 C17 H171 120.5 . . ?
C16 C17 H171 120.5 . . ?
C8 C18 C17 119.05(18) . . ?
C8 C18 H181 120.5 . . ?
C17 C18 H181 120.5 . . ?
N4 C20 C21 107.72(15) . . ?
N4 C20 H201 110.2 . . ?
C21 C20 H201 110.2 . . ?
N4 C20 H202 110.2 . . ?
C21 C20 H202 110.2 . . ?
H201 C20 H202 108.5 . . ?
O212 C21 O211 125.44(18) . . ?
O212 C21 C20 119.41(17) . . ?
O211 C21 C20 115.15(16) . . ?
C21 O211 Fe1 121.56(12) . . ?
N10 C30 C31 108.32(16) . . ?
N10 C30 H301 110.0 . . ?
C31 C30 H301 110.0 . . ?
N10 C30 H302 110.0 . . ?
C31 C30 H302 110.0 . . ?
H301 C30 H302 108.4 . . ?
O312 C31 O311 125.7(2) . . ?
O312 C31 C30 118.87(18) . . ?
O311 C31 C30 115.38(17) . . ?
C31 O311 Fe1 121.12(13) . . ?
H11W O1W H12W 105.6 . . ?
H11W O1W H13W 107.0 . . ?
H21W O2W H22W 104.2 . . ?
H21W O2W H23W 105.1 . . ?

loop_
_geom_bond_atom_site_label_1
_geom_bond_atom_site_label_2
_geom_bond_distance
_geom_bond_site_symmetry_2
_geom_bond_publ_flag
Fe1 O211 2.0793(13) . ?
Fe1 N1 2.0878(17) . ?
Fe1 O311 2.0931(15) . ?
Fe1 N7 2.2575(16) . ?
Fe1 Cl1 2.2858(6) . ?
Fe1 N10 2.3111(16) . ?
Fe1 N4 2.3149(16) . ?
N1 C2 1.346(2) . ?
N1 C12 1.347(2) . ?
C2 C13 1.384(3) . ?
C2 C3 1.508(3) . ?
C3 N4 1.492(2) . ?
C3 H31 0.9900 . ?
C3 H32 0.9900 . ?
N4 C20 1.477(2) . ?
N4 C5 1.483(2) . ?
C5 C6 1.496(3) . ?
C5 H51 0.9900 . ?
C5 H52 0.9900 . ?
C6 N7 1.342(2) . ?
C6 C16 1.388(3) . ?
N7 C8 1.342(2) . ?
C8 C18 1.385(3) . ?
C8 C9 1.498(3) . ?
C9 N10 1.479(3) . ?
C9 H91 0.9900 . ?
C9 H92 0.9900 . ?
N10 C30 1.475(2) . ?
N10 C11 1.491(3) . ?
C11 C12 1.506(3) . ?
C11 H111 0.9900 . ?
C11 H112 0.9900 . ?
C12 C15 1.381(3) . ?
C13 C14 1.387(3) . ?
C13 H131 0.9500 . ?
C14 C15 1.391(3) . ?
C14 H141 0.9500 . ?
C15 H151 0.9500 . ?
C16 C17 1.391(3) . ?
C16 H161 0.9500 . ?
C17 C18 1.386(3) . ?
C17 H171 0.9500 . ?
C18 H181 0.9500 . ?
C20 C21 1.514(3) . ?
C20 H201 0.9900 . ?
C20 H202 0.9900 . ?
C21 O212 1.237(2) . ?
C21 O211 1.281(2) . ?
C30 C31 1.512(3) . ?
C30 H301 0.9900 . ?
C30 H302 0.9900 . ?
C31 O312 1.238(3) . ?
C31 O311 1.280(2) . ?
O1W H11W 0.8731 . ?
O1W H12W 0.9836 . ?
O1W H13W 0.8250 . ?
O2W H21W 0.8694 . ?
O2W H22W 0.8662 . ?
O2W H23W 0.8204 . ?
